data_4088206
loop_
_publ_author_name
'Pedrick, Elizabeth A.'
'Seaman, Lani A.'
'Scott, Joshua C.'
'Griego, Leonel'
'Wu, Guang'
'Hayton, Trevor W.'

_publ_section_title
;
 Synthesis and Reactivity of a U(IV) Dibenzyne Complex
;
_journal_issue 4
_journal_name_full Organometallics
_journal_page_first 494
_journal_paper_doi 10.1021/acs.organomet.5b00929
_journal_volume 35
_journal_year 2016
_chemical_formula_sum 'C44 H62 Li2 N4 O2 U'
_chemical_formula_weight 930.89
_chemical_name_systematic
; 
U(IV) cis benzyne 
;
_space_group_IT_number 14
_space_group_name_Hall '-P 2ybc'
_space_group_name_H-M_alt 'P 1 21/c 1'
_symmetry_cell_setting monoclinic
_symmetry_space_group_name_H-M 'P 1 21/c 1'
_atom_sites_solution_hydrogens geom
_atom_sites_solution_primary direct
_atom_sites_solution_secondary difmap
_audit_creation_method SHELXL-97
_cell_angle_alpha 90.00
_cell_angle_beta 109.009(4)
_cell_angle_gamma 90.00
_cell_formula_units_Z 4
_cell_length_a 21.494(5)
_cell_length_b 10.946(2)
_cell_length_c 18.895(4)
_cell_measurement_reflns_used 619
_cell_measurement_temperature 100(2)
_cell_measurement_theta_max 21.0255
_cell_measurement_theta_min 23.875
_cell_volume 4203.1(15)
_computing_structure_refinement 'SHELXL-97 (Sheldrick, 2008)'
_computing_structure_solution 'SHELXS-97 (Sheldrick, 2008)'
_diffrn_ambient_temperature 100(2)
_diffrn_measured_fraction_theta_full 0.996
_diffrn_measured_fraction_theta_max 0.996
_diffrn_measurement_device_type 'CCD area detector'
_diffrn_measurement_method 'omega scan'
_diffrn_radiation_monochromator graphite
_diffrn_radiation_source 'fine-focus sealed tube'
_diffrn_radiation_type MoK\a
_diffrn_radiation_wavelength 0.71073
_diffrn_reflns_av_R_equivalents 0.0917
_diffrn_reflns_av_sigmaI/netI 0.1272
_diffrn_reflns_limit_h_max 26
_diffrn_reflns_limit_h_min -26
_diffrn_reflns_limit_k_max 13
_diffrn_reflns_limit_k_min -12
_diffrn_reflns_limit_l_max 23
_diffrn_reflns_limit_l_min -12
_diffrn_reflns_number 26296
_diffrn_reflns_theta_full 26.37
_diffrn_reflns_theta_max 26.37
_diffrn_reflns_theta_min 1.00
_exptl_absorpt_coefficient_mu 3.901
_exptl_absorpt_correction_T_max 0.7459
_exptl_absorpt_correction_T_min 0.6505
_exptl_absorpt_correction_type empirical
_exptl_absorpt_process_details sadabs
_exptl_crystal_colour brown
_exptl_crystal_density_diffrn 1.471
_exptl_crystal_density_method 'not measured'
_exptl_crystal_description rod
_exptl_crystal_F_000 1872
_exptl_crystal_size_max 0.1
_exptl_crystal_size_mid 0.05
_exptl_crystal_size_min 0.04
_refine_diff_density_max 1.665
_refine_diff_density_min -1.737
_refine_diff_density_rms 0.176
_refine_ls_extinction_method none
_refine_ls_goodness_of_fit_ref 0.929
_refine_ls_hydrogen_treatment constr
_refine_ls_matrix_type full
_refine_ls_number_parameters 486
_refine_ls_number_reflns 8565
_refine_ls_number_restraints 0
_refine_ls_restrained_S_all 0.929
_refine_ls_R_factor_all 0.0918
_refine_ls_R_factor_gt 0.0419
_refine_ls_shift/su_max 0.100
_refine_ls_shift/su_mean 0.010
_refine_ls_structure_factor_coef Fsqd
_refine_ls_weighting_details 'calc w=1/[\s^2^(Fo^2^)+(0.0156P)^2^+4.7408P] where P=(Fo^2^+2Fc^2^)/3'
_refine_ls_weighting_scheme calc
_refine_ls_wR_factor_gt 0.0614
_refine_ls_wR_factor_ref 0.0765
_reflns_number_gt 5438
_reflns_number_total 8565
_reflns_threshold_expression >2sigma(I)
_cod_data_source_file om5b00929_si_002.cif
_cod_data_source_block complex_2
_cod_original_cell_volume 4203.0(15)
_cod_original_sg_symbol_H-M P2(1)/c
_cod_database_code 4088206

loop_
_symmetry_equiv_pos_as_xyz
'x, y, z'
'-x, y+1/2, -z+1/2'
'-x, -y, -z'
'x, -y-1/2, z-1/2'

loop_
_atom_site_label
_atom_site_type_symbol
_atom_site_fract_x
_atom_site_fract_y
_atom_site_fract_z
_atom_site_U_iso_or_equiv
_atom_site_adp_type
_atom_site_occupancy
_atom_site_symmetry_multiplicity
_atom_site_calc_flag
_atom_site_refinement_flags
U1 U 0.258169(11) 0.46097(2) 0.374966(13) 0.01307(6) Uani 1 1 d .
O1 O 0.29829(19) 0.4167(4) 0.1526(2) 0.0201(11) Uani 1 1 d .
O2 O 0.3974(2) 0.2776(4) 0.2703(2) 0.0210(11) Uani 1 1 d .
C39 C 0.2802(4) 0.6094(7) 0.0960(4) 0.041(2) Uani 1 1 d .
H39A H 0.2478 0.6582 0.0570 0.049 Uiso 1 1 calc R
H39B H 0.3048 0.6642 0.1374 0.049 Uiso 1 1 calc R
C26 C 0.4158(3) 0.4838(6) 0.5028(4) 0.0241(18) Uani 1 1 d .
H26A H 0.4490 0.4980 0.5526 0.029 Uiso 1 1 calc R
H26B H 0.4330 0.5197 0.4648 0.029 Uiso 1 1 calc R
C8 C 0.1389(3) 0.2264(6) 0.1614(3) 0.0200(16) Uani 1 1 d .
H8 H 0.1296 0.1609 0.1265 0.024 Uiso 1 1 calc R
C41 C 0.3838(3) 0.1578(6) 0.2385(4) 0.0326(19) Uani 1 1 d .
H41A H 0.3565 0.1624 0.1851 0.039 Uiso 1 1 calc R
H41B H 0.3604 0.1081 0.2656 0.039 Uiso 1 1 calc R
C18 C 0.2388(3) 0.8682(6) 0.3049(3) 0.0203(16) Uani 1 1 d .
H18A H 0.2337 0.8722 0.3551 0.024 Uiso 1 1 calc R
H18B H 0.2535 0.9495 0.2936 0.024 Uiso 1 1 calc R
C16 C 0.3485(3) 0.8121(6) 0.2950(3) 0.0191(16) Uani 1 1 d .
H16 H 0.3550 0.8965 0.2879 0.023 Uiso 1 1 calc R
C37 C 0.3482(3) 0.4345(6) 0.1173(4) 0.0220(17) Uani 1 1 d .
H37A H 0.3524 0.3606 0.0891 0.026 Uiso 1 1 calc R
H37B H 0.3914 0.4518 0.1555 0.026 Uiso 1 1 calc R
N3 N 0.3541(2) 0.5478(6) 0.4997(3) 0.0201(12) Uani 1 1 d .
C21 C 0.3520(3) 0.1800(6) 0.4194(4) 0.0196(16) Uani 1 1 d .
H21 H 0.3155 0.1457 0.3816 0.024 Uiso 1 1 calc R
C32 C 0.0713(3) 0.5423(8) 0.4571(3) 0.0242(15) Uani 1 1 d .
H32 H 0.0411 0.4870 0.4670 0.029 Uiso 1 1 calc R
C7 C 0.2021(3) 0.2426(6) 0.2101(4) 0.0174(15) Uani 1 1 d .
H7 H 0.2357 0.1872 0.2087 0.021 Uiso 1 1 calc R
C33 C 0.1189(3) 0.4986(6) 0.4293(3) 0.0200(18) Uani 1 1 d .
C2 C 0.1672(3) 0.4210(5) 0.2633(3) 0.0134(15) Uani 1 1 d .
C29 C 0.1605(3) 0.6978(7) 0.4313(3) 0.0215(17) Uani 1 1 d .
H29 H 0.1913 0.7541 0.4237 0.026 Uiso 1 1 calc R
C40 C 0.2467(3) 0.5073(6) 0.1243(4) 0.0264(17) Uani 1 1 d .
H40A H 0.2305 0.5368 0.1646 0.032 Uiso 1 1 calc R
H40B H 0.2094 0.4733 0.0833 0.032 Uiso 1 1 calc R
C14 C 0.3866(3) 0.6065(6) 0.3035(3) 0.0162(15) Uani 1 1 d .
H14 H 0.4188 0.5492 0.3004 0.019 Uiso 1 1 calc R
C23 C 0.4566(3) 0.1476(6) 0.5136(4) 0.0240(17) Uani 1 1 d .
H23 H 0.4913 0.0949 0.5408 0.029 Uiso 1 1 calc R
C43 C 0.4932(3) 0.1558(7) 0.3222(4) 0.0297(18) Uani 1 1 d .
H43A H 0.4907 0.1044 0.3643 0.036 Uiso 1 1 calc R
H43B H 0.5397 0.1626 0.3243 0.036 Uiso 1 1 calc R
C6 C 0.1672(3) 0.5755(6) 0.4146(3) 0.0207(18) Uani 1 1 d .
C30 C 0.1117(3) 0.7445(7) 0.4583(4) 0.0272(19) Uani 1 1 d .
H30 H 0.1097 0.8293 0.4678 0.033 Uiso 1 1 calc R
C10 C 0.1022(3) 0.4012(6) 0.2138(3) 0.0142(14) Uani 1 1 d .
C11 C 0.0466(3) 0.4810(7) 0.2204(3) 0.0192(16) Uani 1 1 d .
H11A H 0.0052 0.4561 0.1816 0.023 Uiso 1 1 calc R
H11B H 0.0413 0.4667 0.2699 0.023 Uiso 1 1 calc R
C22 C 0.4026(3) 0.1030(6) 0.4568(4) 0.0249(17) Uani 1 1 d .
H22 H 0.4006 0.0189 0.4436 0.030 Uiso 1 1 calc R
N4 N 0.1860(2) 0.3104(5) 0.4352(3) 0.0196(14) Uani 1 1 d .
N2 N 0.1748(2) 0.8386(5) 0.2487(3) 0.0206(13) Uani 1 1 d .
C4 C 0.2807(3) 0.6507(6) 0.3184(3) 0.0186(16) Uani 1 1 d .
N1 N 0.0571(2) 0.6117(5) 0.2123(3) 0.0194(13) Uani 1 1 d .
C24 C 0.4583(3) 0.2721(6) 0.5295(4) 0.0216(16) Uani 1 1 d .
H24 H 0.4946 0.3051 0.5682 0.026 Uiso 1 1 calc R
C15 C 0.3969(3) 0.7293(7) 0.2945(4) 0.0207(17) Uani 1 1 d .
H15 H 0.4367 0.7564 0.2881 0.025 Uiso 1 1 calc R
C5 C 0.3507(3) 0.3064(6) 0.4333(3) 0.0180(15) Uani 1 1 d .
C9 C 0.0889(3) 0.3055(6) 0.1630(3) 0.0187(16) Uani 1 1 d .
H9 H 0.0455 0.2940 0.1294 0.022 Uiso 1 1 calc R
C34 C 0.1190(3) 0.3640(6) 0.4115(4) 0.0204(16) Uani 1 1 d .
H34A H 0.0920 0.3198 0.4368 0.024 Uiso 1 1 calc R
H34B H 0.0984 0.3522 0.3569 0.024 Uiso 1 1 calc R
C44 C 0.4634(3) 0.2801(6) 0.3239(4) 0.0229(16) Uani 1 1 d .
H44A H 0.4618 0.2979 0.3747 0.027 Uiso 1 1 calc R
H44B H 0.4900 0.3440 0.3102 0.027 Uiso 1 1 calc R
C25 C 0.4075(3) 0.3485(6) 0.4896(4) 0.0195(16) Uani 1 1 d .
C17 C 0.2904(3) 0.7740(6) 0.3056(4) 0.0169(15) Uani 1 1 d .
C38 C 0.3257(3) 0.5429(7) 0.0646(4) 0.0327(17) Uani 1 1 d .
H38A H 0.3635 0.5949 0.0649 0.039 Uiso 1 1 calc R
H38B H 0.3026 0.5154 0.0128 0.039 Uiso 1 1 calc R
C42 C 0.4500(3) 0.1038(7) 0.2467(4) 0.0317(19) Uani 1 1 d .
H42A H 0.4659 0.1301 0.2055 0.038 Uiso 1 1 calc R
H42B H 0.4486 0.0134 0.2479 0.038 Uiso 1 1 calc R
C1 C 0.2174(3) 0.3397(6) 0.2617(3) 0.0145(14) Uani 1 1 d .
C3 C 0.3289(3) 0.5636(6) 0.3172(3) 0.0153(16) Uani 1 1 d .
Li2 Li 0.1593(5) 0.6435(11) 0.2785(6) 0.022(3) Uani 1 1 d .
C13 C 0.0107(3) 0.6783(7) 0.2409(4) 0.0321(19) Uani 1 1 d .
H13A H -0.0345 0.6550 0.2120 0.048 Uiso 1 1 calc R
H13B H 0.0163 0.7664 0.2361 0.048 Uiso 1 1 calc R
H13C H 0.0193 0.6577 0.2938 0.048 Uiso 1 1 calc R
C19 C 0.1803(3) 0.8525(7) 0.1736(4) 0.0315(19) Uani 1 1 d .
H19A H 0.1994 0.9325 0.1697 0.047 Uiso 1 1 calc R
H19B H 0.1365 0.8465 0.1359 0.047 Uiso 1 1 calc R
H19C H 0.2086 0.7880 0.1651 0.047 Uiso 1 1 calc R
C35 C 0.2106(3) 0.3004(7) 0.5170(4) 0.0304(18) Uani 1 1 d .
H35A H 0.1804 0.2502 0.5338 0.046 Uiso 1 1 calc R
H35B H 0.2138 0.3820 0.5392 0.046 Uiso 1 1 calc R
H35C H 0.2543 0.2622 0.5327 0.046 Uiso 1 1 calc R
C12 C 0.0447(3) 0.6399(7) 0.1334(4) 0.0314(19) Uani 1 1 d .
H12A H 0.0762 0.5953 0.1153 0.047 Uiso 1 1 calc R
H12B H 0.0499 0.7279 0.1275 0.047 Uiso 1 1 calc R
H12C H -0.0002 0.6153 0.1043 0.047 Uiso 1 1 calc R
C27 C 0.3633(3) 0.6791(6) 0.4956(4) 0.0290(19) Uani 1 1 d .
H27A H 0.3225 0.7215 0.4931 0.043 Uiso 1 1 calc R
H27B H 0.3750 0.6982 0.4508 0.043 Uiso 1 1 calc R
H27C H 0.3988 0.7061 0.5403 0.043 Uiso 1 1 calc R
C28 C 0.3360(3) 0.5208(7) 0.5660(3) 0.0287(18) Uani 1 1 d .
H28A H 0.3715 0.5472 0.6108 0.043 Uiso 1 1 calc R
H28B H 0.3290 0.4327 0.5687 0.043 Uiso 1 1 calc R
H28C H 0.2954 0.5645 0.5630 0.043 Uiso 1 1 calc R
C20 C 0.1254(3) 0.9263(6) 0.2567(4) 0.0263(18) Uani 1 1 d .
H20A H 0.1178 0.9121 0.3044 0.039 Uiso 1 1 calc R
H20B H 0.0841 0.9154 0.2154 0.039 Uiso 1 1 calc R
H20C H 0.1416 1.0098 0.2557 0.039 Uiso 1 1 calc R
C31 C 0.0670(3) 0.6652(7) 0.4708(4) 0.0278(18) Uani 1 1 d .
H31 H 0.0334 0.6947 0.4887 0.033 Uiso 1 1 calc R
C36 C 0.1809(3) 0.1860(6) 0.4033(4) 0.0258(17) Uani 1 1 d .
H36A H 0.2247 0.1487 0.4177 0.039 Uiso 1 1 calc R
H36B H 0.1627 0.1906 0.3486 0.039 Uiso 1 1 calc R
H36C H 0.1520 0.1362 0.4224 0.039 Uiso 1 1 calc R
Li1 Li 0.3213(5) 0.3800(11) 0.2607(6) 0.022(3) Uani 1 1 d .

loop_
_atom_site_aniso_label
_atom_site_aniso_U_11
_atom_site_aniso_U_22
_atom_site_aniso_U_33
_atom_site_aniso_U_23
_atom_site_aniso_U_13
_atom_site_aniso_U_12
U1 0.01205(9) 0.01277(13) 0.01418(10) -0.00012(15) 0.00399(8) 0.00068(14)
O1 0.022(2) 0.019(3) 0.023(2) 0.006(2) 0.012(2) 0.0027(19)
O2 0.027(2) 0.010(3) 0.026(3) -0.001(2) 0.008(2) 0.006(2)
C39 0.047(5) 0.036(5) 0.044(5) 0.022(4) 0.021(4) 0.016(4)
C26 0.014(3) 0.026(5) 0.027(3) -0.005(3) 0.000(3) 0.001(3)
C8 0.030(4) 0.011(4) 0.019(3) -0.005(3) 0.008(3) -0.006(3)
C41 0.030(4) 0.019(5) 0.052(5) -0.005(4) 0.017(4) 0.006(3)
C18 0.018(3) 0.017(4) 0.024(4) -0.004(3) 0.004(3) -0.002(3)
C16 0.026(4) 0.006(4) 0.026(4) 0.001(3) 0.008(3) -0.005(3)
C37 0.022(3) 0.018(5) 0.029(4) -0.001(3) 0.012(3) -0.003(3)
N3 0.023(3) 0.018(3) 0.019(3) 0.001(3) 0.006(2) 0.010(3)
C21 0.020(3) 0.016(4) 0.026(4) 0.005(3) 0.012(3) 0.003(3)
C32 0.018(3) 0.037(5) 0.020(3) 0.008(4) 0.010(3) 0.006(4)
C7 0.020(3) 0.010(4) 0.026(4) 0.002(3) 0.012(3) 0.004(3)
C33 0.013(3) 0.027(5) 0.017(3) 0.000(3) 0.002(3) 0.002(3)
C2 0.016(3) 0.007(4) 0.015(3) 0.003(3) 0.003(3) 0.002(3)
C29 0.020(4) 0.024(5) 0.020(4) -0.002(3) 0.005(3) -0.002(3)
C40 0.024(3) 0.027(5) 0.028(3) 0.000(4) 0.009(3) 0.007(3)
C14 0.012(3) 0.017(4) 0.017(3) -0.002(3) 0.001(3) 0.003(3)
C23 0.023(3) 0.017(5) 0.034(4) 0.014(4) 0.013(3) 0.014(3)
C43 0.027(4) 0.031(5) 0.035(4) 0.006(4) 0.014(3) 0.009(3)
C6 0.020(3) 0.028(5) 0.016(3) -0.003(3) 0.008(3) 0.001(3)
C30 0.028(4) 0.026(5) 0.026(4) -0.006(4) 0.006(3) 0.011(4)
C10 0.018(3) 0.004(4) 0.021(3) 0.001(3) 0.008(3) -0.002(3)
C11 0.014(3) 0.022(5) 0.020(3) 0.000(3) 0.004(3) -0.003(3)
C22 0.034(4) 0.014(4) 0.034(4) 0.003(3) 0.021(4) 0.005(3)
N4 0.021(3) 0.023(4) 0.015(3) 0.004(3) 0.006(2) 0.004(3)
N2 0.020(3) 0.016(4) 0.027(3) -0.001(3) 0.008(3) 0.000(2)
C4 0.014(3) 0.024(5) 0.019(3) 0.002(3) 0.006(3) 0.007(3)
N1 0.022(3) 0.011(4) 0.026(3) 0.000(3) 0.008(3) -0.002(3)
C24 0.016(3) 0.025(5) 0.025(4) 0.007(3) 0.009(3) 0.004(3)
C15 0.018(3) 0.018(5) 0.028(4) 0.001(4) 0.010(3) -0.007(3)
C5 0.020(3) 0.012(4) 0.023(3) -0.003(3) 0.008(3) -0.005(3)
C9 0.008(3) 0.025(5) 0.020(3) -0.004(3) 0.001(3) -0.008(3)
C34 0.011(3) 0.028(5) 0.022(4) 0.008(3) 0.006(3) 0.003(3)
C44 0.019(3) 0.024(5) 0.023(4) -0.003(3) 0.004(3) 0.001(3)
C25 0.021(3) 0.017(4) 0.023(4) 0.006(3) 0.011(3) 0.006(3)
C17 0.013(3) 0.012(4) 0.023(4) 0.004(3) 0.003(3) 0.005(3)
C38 0.032(4) 0.027(4) 0.041(4) 0.014(5) 0.015(3) 0.002(4)
C42 0.029(4) 0.016(4) 0.052(5) -0.011(4) 0.016(4) 0.001(3)
C1 0.018(3) 0.009(4) 0.017(3) 0.006(3) 0.006(3) 0.000(3)
C3 0.015(3) 0.010(4) 0.018(3) 0.000(3) 0.002(3) -0.001(3)
Li2 0.016(5) 0.024(8) 0.027(6) 0.000(6) 0.007(5) 0.002(5)
C13 0.024(4) 0.031(5) 0.043(5) -0.003(4) 0.014(3) 0.000(3)
C19 0.036(4) 0.026(5) 0.031(4) 0.000(4) 0.010(4) 0.005(4)
C35 0.036(4) 0.027(5) 0.027(4) 0.011(4) 0.008(3) 0.006(4)
C12 0.029(4) 0.035(5) 0.028(4) 0.009(4) 0.006(3) 0.002(4)
C27 0.027(4) 0.019(5) 0.035(4) -0.011(4) 0.002(3) 0.003(3)
C28 0.032(4) 0.032(5) 0.023(3) -0.004(4) 0.010(3) 0.003(4)
C20 0.024(4) 0.015(5) 0.041(4) -0.002(3) 0.012(3) 0.003(3)
C31 0.025(4) 0.039(6) 0.022(4) 0.001(4) 0.012(3) 0.012(4)
C36 0.027(4) 0.024(5) 0.031(4) 0.000(4) 0.015(3) -0.003(3)
Li1 0.032(6) 0.017(7) 0.026(6) 0.005(6) 0.019(5) 0.004(5)

loop_
_atom_type_symbol
_atom_type_description
_atom_type_scat_dispersion_real
_atom_type_scat_dispersion_imag
_atom_type_scat_source
C C 0.0033 0.0016 'International Tables Vol C Tables 4.2.6.8 and 6.1.1.4'
H H 0.0000 0.0000 'International Tables Vol C Tables 4.2.6.8 and 6.1.1.4'
N N 0.0061 0.0033 'International Tables Vol C Tables 4.2.6.8 and 6.1.1.4'
O O 0.0106 0.0060 'International Tables Vol C Tables 4.2.6.8 and 6.1.1.4'
Li Li -0.0003 0.0001 'International Tables Vol C Tables 4.2.6.8 and 6.1.1.4'
U U -9.6767 9.6646 'International Tables Vol C Tables 4.2.6.8 and 6.1.1.4'

loop_
_geom_angle_atom_site_label_1
_geom_angle_atom_site_label_2
_geom_angle_atom_site_label_3
_geom_angle
C2 U1 C3 98.00(19)
C2 U1 C1 33.85(19)
C3 U1 C1 87.4(2)
C2 U1 C4 89.5(2)
C3 U1 C4 33.71(19)
C1 U1 C4 98.3(2)
C2 U1 C5 123.4(2)
C3 U1 C5 89.3(2)
C1 U1 C5 91.4(2)
C4 U1 C5 120.57(19)
C2 U1 C6 82.5(2)
C3 U1 C6 122.9(2)
C1 U1 C6 115.06(19)
C4 U1 C6 89.5(2)
C5 U1 C6 137.4(2)
C2 U1 N3 169.99(19)
C3 U1 N3 79.65(17)
C1 U1 N3 154.24(17)
C4 U1 N3 83.17(19)
C5 U1 N3 66.43(19)
C6 U1 N3 90.62(17)
C2 U1 N4 81.20(18)
C3 U1 N4 170.89(19)
C1 U1 N4 86.98(18)
C4 U1 N4 154.76(18)
C5 U1 N4 83.71(18)
C6 U1 N4 66.14(19)
N3 U1 N4 102.65(16)
C2 U1 Li1 75.3(2)
C3 U1 Li1 47.2(3)
C1 U1 Li1 47.9(3)
C4 U1 Li1 74.9(3)
C5 U1 Li1 69.5(2)
C6 U1 Li1 152.8(2)
N3 U1 Li1 109.1(2)
N4 U1 Li1 124.3(3)
C2 U1 Li2 52.1(2)
C3 U1 Li2 81.0(2)
C1 U1 Li2 81.4(3)
C4 U1 Li2 52.0(2)
C5 U1 Li2 168.1(2)
C6 U1 Li2 54.5(3)
N3 U1 Li2 117.9(3)
N4 U1 Li2 105.2(2)
Li1 U1 Li2 98.8(3)
C37 O1 C40 109.3(5)
C37 O1 Li1 121.8(5)
C40 O1 Li1 115.0(5)
C41 O2 C44 109.2(5)
C41 O2 Li1 116.0(5)
C44 O2 Li1 131.1(5)
C38 C39 C40 103.2(6)
C38 C39 H39A 111.1
C40 C39 H39A 111.1
C38 C39 H39B 111.1
C40 C39 H39B 111.1
H39A C39 H39B 109.1
N3 C26 C25 113.7(5)
N3 C26 H26A 108.8
C25 C26 H26A 108.8
N3 C26 H26B 108.8
C25 C26 H26B 108.8
H26A C26 H26B 107.7
C7 C8 C9 120.4(6)
C7 C8 H8 119.8
C9 C8 H8 119.8
O2 C41 C42 105.1(5)
O2 C41 H41A 110.7
C42 C41 H41A 110.7
O2 C41 H41B 110.7
C42 C41 H41B 110.7
H41A C41 H41B 108.8
N2 C18 C17 111.5(5)
N2 C18 H18A 109.3
C17 C18 H18A 109.3
N2 C18 H18B 109.3
C17 C18 H18B 109.3
H18A C18 H18B 108.0
C15 C16 C17 121.2(6)
C15 C16 H16 119.4
C17 C16 H16 119.4
O1 C37 C38 106.3(5)
O1 C37 H37A 110.5
C38 C37 H37A 110.5
O1 C37 H37B 110.5
C38 C37 H37B 110.5
H37A C37 H37B 108.7
C28 N3 C27 108.9(5)
C28 N3 C26 110.8(5)
C27 N3 C26 109.4(5)
C28 N3 U1 109.4(4)
C27 N3 U1 112.0(4)
C26 N3 U1 106.4(4)
C22 C21 C5 124.5(6)
C22 C21 H21 117.7
C5 C21 H21 117.8
C31 C32 C33 120.9(7)
C31 C32 H32 119.6
C33 C32 H32 119.6
C8 C7 C1 121.0(6)
C8 C7 H7 119.5
C1 C7 H7 119.5
C32 C33 C6 123.0(6)
C32 C33 C34 118.5(6)
C6 C33 C34 118.4(6)
C1 C2 C10 119.0(6)
C1 C2 U1 74.0(3)
C10 C2 U1 161.6(5)
C1 C2 Li2 135.2(5)
C10 C2 Li2 97.9(5)
U1 C2 Li2 77.6(3)
C6 C29 C30 125.2(7)
C6 C29 H29 117.4
C30 C29 H29 117.4
O1 C40 C39 103.8(5)
O1 C40 H40A 111.0
C39 C40 H40A 111.0
O1 C40 H40B 111.0
C39 C40 H40B 111.0
H40A C40 H40B 109.0
C15 C14 C3 121.8(6)
C15 C14 H14 119.1
C3 C14 H14 119.1
C22 C23 C24 117.9(6)
C22 C23 H23 121.1
C24 C23 H23 121.1
C44 C43 C42 102.8(5)
C44 C43 H43A 111.2
C42 C43 H43A 111.2
C44 C43 H43B 111.2
C42 C43 H43B 111.2
H43A C43 H43B 109.1
C29 C6 C33 112.7(6)
C29 C6 Li2 88.3(5)
C33 C6 Li2 122.5(5)
C29 C6 U1 131.6(5)
C33 C6 U1 115.4(5)
Li2 C6 U1 71.0(3)
C31 C30 C29 118.7(7)
C31 C30 H30 120.6
C29 C30 H30 120.6
C9 C10 C2 120.6(6)
C9 C10 C11 120.0(5)
C2 C10 C11 119.3(5)
N1 C11 C10 113.7(5)
N1 C11 H11A 108.8
C10 C11 H11A 108.8
N1 C11 H11B 108.8
C10 C11 H11B 108.8
H11A C11 H11B 107.7
C21 C22 C23 120.2(7)
C21 C22 H22 119.9
C23 C22 H22 119.9
C35 N4 C36 108.3(6)
C35 N4 C34 109.3(5)
C36 N4 C34 107.8(5)
C35 N4 U1 115.0(4)
C36 N4 U1 111.0(4)
C34 N4 U1 105.1(4)
C19 N2 C18 108.8(5)
C19 N2 C20 108.6(5)
C18 N2 C20 108.4(5)
C19 N2 Li2 113.8(5)
C18 N2 Li2 101.9(5)
C20 N2 Li2 114.8(5)
C17 C4 C3 119.8(6)
C17 C4 U1 162.4(5)
C3 C4 U1 71.7(4)
C17 C4 Li2 100.4(5)
C3 C4 Li2 132.8(5)
U1 C4 Li2 76.5(3)
C12 N1 C11 109.3(5)
C12 N1 C13 110.5(5)
C11 N1 C13 107.4(5)
C12 N1 Li2 111.6(5)
C11 N1 Li2 104.9(5)
C13 N1 Li2 112.8(5)
C25 C24 C23 120.7(6)
C25 C24 H24 119.6
C23 C24 H24 119.6
C14 C15 C16 119.0(6)
C14 C15 H15 120.5
C16 C15 H15 120.5
C25 C5 C21 113.3(6)
C25 C5 U1 117.9(5)
C21 C5 U1 128.7(4)
C10 C9 C8 120.0(5)
C10 C9 H9 120.0
C8 C9 H9 120.0
N4 C34 C33 113.0(5)
N4 C34 H34A 109.0
C33 C34 H34A 109.0
N4 C34 H34B 109.0
C33 C34 H34B 109.0
H34A C34 H34B 107.8
O2 C44 C43 107.1(5)
O2 C44 H44A 110.3
C43 C44 H44A 110.3
O2 C44 H44B 110.3
C43 C44 H44B 110.3
H44A C44 H44B 108.6
C24 C25 C5 123.3(6)
C24 C25 C26 118.3(6)
C5 C25 C26 118.3(5)
C16 C17 C4 120.4(6)
C16 C17 C18 119.0(6)
C4 C17 C18 120.7(6)
C39 C38 C37 103.3(5)
C39 C38 H38A 111.1
C37 C38 H38A 111.1
C39 C38 H38B 111.1
C37 C38 H38B 111.1
H38A C38 H38B 109.1
C41 C42 C43 102.4(6)
C41 C42 H42A 111.3
C43 C42 H42A 111.3
C41 C42 H42B 111.3
C43 C42 H42B 111.3
H42A C42 H42B 109.2
C2 C1 C7 119.0(5)
C2 C1 Li1 129.6(5)
C7 C1 Li1 98.6(5)
C2 C1 U1 72.2(4)
C7 C1 U1 163.7(5)
Li1 C1 U1 80.1(3)
C4 C3 C14 117.7(6)
C4 C3 Li1 132.0(5)
C14 C3 Li1 98.1(5)
C4 C3 U1 74.6(4)
C14 C3 U1 161.2(4)
Li1 C3 U1 80.9(3)
N1 Li2 N2 102.2(5)
N1 Li2 C2 82.5(4)
N2 Li2 C2 151.9(6)
N1 Li2 C4 161.8(6)
N2 Li2 C4 79.6(4)
C2 Li2 C4 87.8(4)
N1 Li2 C6 104.4(5)
N2 Li2 C6 123.0(5)
C2 Li2 C6 81.3(4)
C4 Li2 C6 89.2(4)
N1 Li2 U1 128.0(5)
N2 Li2 U1 129.6(4)
C2 Li2 U1 50.3(3)
C4 Li2 U1 51.5(3)
C6 Li2 U1 54.5(3)
N1 C13 H13A 109.5
N1 C13 H13B 109.5
H13A C13 H13B 109.5
N1 C13 H13C 109.5
H13A C13 H13C 109.5
H13B C13 H13C 109.5
N2 C19 H19A 109.5
N2 C19 H19B 109.5
H19A C19 H19B 109.5
N2 C19 H19C 109.5
H19A C19 H19C 109.5
H19B C19 H19C 109.5
N4 C35 H35A 109.5
N4 C35 H35B 109.5
H35A C35 H35B 109.5
N4 C35 H35C 109.5
H35A C35 H35C 109.5
H35B C35 H35C 109.5
N1 C12 H12A 109.5
N1 C12 H12B 109.5
H12A C12 H12B 109.5
N1 C12 H12C 109.5
H12A C12 H12C 109.5
H12B C12 H12C 109.5
N3 C27 H27A 109.5
N3 C27 H27B 109.5
H27A C27 H27B 109.5
N3 C27 H27C 109.5
H27A C27 H27C 109.5
H27B C27 H27C 109.5
N3 C28 H28A 109.5
N3 C28 H28B 109.5
H28A C28 H28B 109.5
N3 C28 H28C 109.5
H28A C28 H28C 109.5
H28B C28 H28C 109.5
N2 C20 H20A 109.5
N2 C20 H20B 109.5
H20A C20 H20B 109.5
N2 C20 H20C 109.5
H20A C20 H20C 109.5
H20B C20 H20C 109.5
C30 C31 C32 119.5(6)
C30 C31 H31 120.3
C32 C31 H31 120.3
N4 C36 H36A 109.5
N4 C36 H36B 109.5
H36A C36 H36B 109.5
N4 C36 H36C 109.5
H36A C36 H36C 109.5
H36B C36 H36C 109.5
O2 Li1 O1 97.7(5)
O2 Li1 C3 122.8(6)
O1 Li1 C3 105.2(5)
O2 Li1 C1 133.2(6)
O1 Li1 C1 97.5(5)
C3 Li1 C1 95.0(5)
O2 Li1 U1 131.4(5)
O1 Li1 U1 131.0(5)
C3 Li1 U1 51.9(3)
C1 Li1 U1 52.0(3)

loop_
_geom_bond_atom_site_label_1
_geom_bond_atom_site_label_2
_geom_bond_distance
U1 C2 2.404(6)
U1 C3 2.417(6)
U1 C1 2.427(6)
U1 C4 2.455(7)
U1 C5 2.570(6)
U1 C6 2.629(6)
U1 N3 2.745(5)
U1 N4 2.752(5)
U1 Li1 3.033(11)
U1 Li2 3.051(11)
O1 C37 1.448(7)
O1 C40 1.453(7)
O1 Li1 1.981(11)
O2 C41 1.433(8)
O2 C44 1.450(7)
O2 Li1 1.942(12)
C39 C38 1.489(9)
C39 C40 1.518(9)
C39 H39A 0.9900
C39 H39B 0.9900
C26 N3 1.485(7)
C26 C25 1.503(9)
C26 H26A 0.9900
C26 H26B 0.9900
C8 C7 1.381(8)
C8 C9 1.388(8)
C8 H8 0.9500
C41 C42 1.500(8)
C41 H41A 0.9900
C41 H41B 0.9900
C18 N2 1.475(7)
C18 C17 1.511(8)
C18 H18A 0.9900
C18 H18B 0.9900
C16 C15 1.383(9)
C16 C17 1.391(8)
C16 H16 0.9500
C37 C38 1.523(9)
C37 H37A 0.9900
C37 H37B 0.9900
N3 C28 1.457(7)
N3 C27 1.457(8)
C21 C22 1.375(8)
C21 C5 1.411(9)
C21 H21 0.9500
C32 C31 1.378(10)
C32 C33 1.379(8)
C32 H32 0.9500
C7 C1 1.408(8)
C7 H7 0.9500
C33 C6 1.431(8)
C33 C34 1.512(9)
C2 C1 1.406(8)
C2 C10 1.421(8)
C2 Li2 2.465(13)
C29 C6 1.394(9)
C29 C30 1.403(9)
C29 H29 0.9500
C40 H40A 0.9900
C40 H40B 0.9900
C14 C15 1.381(9)
C14 C3 1.428(8)
C14 H14 0.9500
C23 C22 1.388(9)
C23 C24 1.394(9)
C23 H23 0.9500
C43 C44 1.508(9)
C43 C42 1.536(9)
C43 H43A 0.9900
C43 H43B 0.9900
C6 Li2 2.628(13)
C30 C31 1.371(9)
C30 H30 0.9500
C10 C9 1.386(8)
C10 C11 1.518(8)
C11 N1 1.464(8)
C11 H11A 0.9900
C11 H11B 0.9900
C22 H22 0.9500
N4 C35 1.465(8)
N4 C36 1.480(8)
N4 C34 1.481(7)
N2 C19 1.470(8)
N2 C20 1.475(7)
N2 Li2 2.261(13)
C4 C17 1.399(9)
C4 C3 1.413(8)
C4 Li2 2.471(12)
N1 C12 1.459(8)
N1 C13 1.474(8)
N1 Li2 2.172(11)
C24 C25 1.386(8)
C24 H24 0.9500
C15 H15 0.9500
C5 C25 1.410(8)
C9 H9 0.9500
C34 H34A 0.9900
C34 H34B 0.9900
C44 H44A 0.9900
C44 H44B 0.9900
C38 H38A 0.9900
C38 H38B 0.9900
C42 H42A 0.9900
C42 H42B 0.9900
C1 Li1 2.283(12)
C3 Li1 2.256(13)
C13 H13A 0.9800
C13 H13B 0.9800
C13 H13C 0.9800
C19 H19A 0.9800
C19 H19B 0.9800
C19 H19C 0.9800
C35 H35A 0.9800
C35 H35B 0.9800
C35 H35C 0.9800
C12 H12A 0.9800
C12 H12B 0.9800
C12 H12C 0.9800
C27 H27A 0.9800
C27 H27B 0.9800
C27 H27C 0.9800
C28 H28A 0.9800
C28 H28B 0.9800
C28 H28C 0.9800
C20 H20A 0.9800
C20 H20B 0.9800
C20 H20C 0.9800
C31 H31 0.9500
C36 H36A 0.9800
C36 H36B 0.9800
C36 H36C 0.9800
